data_4114573
loop_
_publ_author_name
'Mathieu Marchivie'
'Philippe Guionneau'
'Judith A. K. Howard'
'Guillaume Chastanet'
'Jean-Fran\,cois L\'etard'
'Andres E. Goeta'
'Daniel Chasseau'

_publ_section_title
;
 Structural Characterization of a Photoinduced Molecular Switch
;
_journal_name_full 'Journal of the American Chemical Society'
_journal_page_first 194
_journal_page_last 195
_journal_paper_doi 10.1021/ja016980k
_journal_volume 124
_journal_year 2002
_chemical_formula_sum 'C13 H8 Fe0.5 N3 S'
_chemical_formula_weight 266.21
_chemical_name_common Fe(phen)2(NCS)2
_chemical_name_systematic
;
 ?
;
_space_group_IT_number 60
_symmetry_cell_setting orthorhombic
_symmetry_space_group_name_Hall '-P 2n 2ab'
_symmetry_space_group_name_H-M 'P b c n'
_atom_sites_solution_hydrogens geom
_atom_sites_solution_primary direct
_atom_sites_solution_secondary difmap
_audit_creation_method SHELXL-97
_cell_angle_alpha 90.00
_cell_angle_beta 90.00
_cell_angle_gamma 90.00
_cell_formula_units_Z 8
_cell_length_a 12.781(5)
_cell_length_b 10.073(4)
_cell_length_c 17.227(6)
_cell_measurement_reflns_used 898
_cell_measurement_temperature 30(2)
_cell_measurement_theta_max 26.03
_cell_measurement_theta_min 2.58
_cell_volume 2217.9(15)
_computing_cell_refinement 'SAINT PLUS'
_computing_data_collection 'SAINT PLUS'
_computing_data_reduction 'SAINT PLUS'
_computing_molecular_graphics 'ortep 32'
_computing_publication_material SHELXL-97
_computing_structure_refinement 'SHELXL-97 (Sheldrick, 1997)'
_computing_structure_solution Sir-97
_diffrn_ambient_temperature 30(2)
_diffrn_detector_area_resol_mean 512
_diffrn_measured_fraction_theta_full 0.969
_diffrn_measured_fraction_theta_max 0.969
_diffrn_measurement_device_type 'Bruker SMART CCD'
_diffrn_radiation_monochromator graphite
_diffrn_radiation_source 'fine-focus sealed tube'
_diffrn_radiation_type MoK\a
_diffrn_radiation_wavelength 0.71073
_diffrn_reflns_av_R_equivalents 0.0649
_diffrn_reflns_av_sigmaI/netI 0.0440
_diffrn_reflns_limit_h_max 16
_diffrn_reflns_limit_h_min -16
_diffrn_reflns_limit_k_max 12
_diffrn_reflns_limit_k_min -12
_diffrn_reflns_limit_l_max 22
_diffrn_reflns_limit_l_min -20
_diffrn_reflns_number 12638
_diffrn_reflns_theta_full 27.48
_diffrn_reflns_theta_max 27.48
_diffrn_reflns_theta_min 2.36
_exptl_absorpt_coefficient_mu 0.898
_exptl_absorpt_correction_T_max 0.9155
_exptl_absorpt_correction_T_min 0.8922
_exptl_absorpt_correction_type empiric
_exptl_absorpt_process_details SADABS
_exptl_crystal_colour black
_exptl_crystal_density_diffrn 1.594
_exptl_crystal_description rombohedric
_exptl_crystal_F_000 1088
_exptl_crystal_size_max 0.13
_exptl_crystal_size_mid 0.13
_exptl_crystal_size_min 0.10
_refine_diff_density_max 0.543
_refine_diff_density_min -0.405
_refine_diff_density_rms 0.092
_refine_ls_extinction_method none
_refine_ls_goodness_of_fit_ref 1.066
_refine_ls_hydrogen_treatment mixed
_refine_ls_matrix_type full
_refine_ls_number_parameters 191
_refine_ls_number_reflns 2463
_refine_ls_number_restraints 0
_refine_ls_restrained_S_all 1.066
_refine_ls_R_factor_all 0.0723
_refine_ls_R_factor_gt 0.0464
_refine_ls_shift/su_max 0.000
_refine_ls_shift/su_mean 0.000
_refine_ls_structure_factor_coef Fsqd
_refine_ls_weighting_details 'calc w=1/[\s^2^(Fo^2^)+(0.0467P)^2^+3.1839P] where P=(Fo^2^+2Fc^2^)/3'
_refine_ls_weighting_scheme calc
_refine_ls_wR_factor_gt 0.1002
_refine_ls_wR_factor_ref 0.1111
_reflns_number_gt 1829
_reflns_number_total 2463
_reflns_threshold_expression >2sigma(I)
_cod_data_source_file ja016980k_s1_1.cif
_cod_data_source_block 30K_LS_structure
_cod_original_cell_volume 2217.9(14)
_cod_original_formula_sum 'C13 H8 Fe0.50 N3 S'
_cod_database_code 4114573

loop_
_symmetry_equiv_pos_as_xyz
'x, y, z'
'-x+1/2, -y+1/2, z+1/2'
'-x, y, -z+1/2'
'x+1/2, -y+1/2, -z'
'-x, -y, -z'
'x-1/2, y-1/2, -z-1/2'
'x, -y, z-1/2'
'-x-1/2, y-1/2, z'

loop_
_atom_site_label
_atom_site_type_symbol
_atom_site_fract_x
_atom_site_fract_y
_atom_site_fract_z
_atom_site_U_iso_or_equiv
_atom_site_adp_type
_atom_site_occupancy
_atom_site_symmetry_multiplicity
_atom_site_calc_flag
_atom_site_refinement_flags
Fe1 Fe 0.0000 0.14557(6) 0.2500 0.01452(17) Uani 1 2 d S
S2 S -0.12589(6) 0.47012(8) 0.07523(5) 0.0203(2) Uani 1 1 d .
N1 N 0.01210(18) 0.0081(3) 0.33247(14) 0.0167(5) Uani 1 1 d .
N3 N -0.02934(19) 0.2817(3) 0.17230(15) 0.0189(6) Uani 1 1 d .
N2 N -0.15276(19) 0.1305(3) 0.27556(14) 0.0156(5) Uani 1 1 d .
C5 C -0.0827(2) -0.0311(3) 0.36153(16) 0.0164(6) Uani 1 1 d .
C8 C -0.2740(2) -0.0024(3) 0.35345(17) 0.0181(6) Uani 1 1 d .
C9 C -0.1718(2) 0.0342(3) 0.32938(17) 0.0159(6) Uani 1 1 d .
C13 C -0.0689(2) 0.3601(3) 0.13190(18) 0.0192(7) Uani 1 1 d .
C6 C -0.1990(2) -0.1647(3) 0.44222(18) 0.0217(7) Uani 1 1 d .
C7 C -0.2841(2) -0.1062(3) 0.41064(18) 0.0202(7) Uani 1 1 d .
C2 C 0.0926(3) -0.1439(3) 0.4228(2) 0.0274(8) Uani 1 1 d .
C10 C -0.3591(2) 0.0670(3) 0.31877(19) 0.0209(7) Uani 1 1 d .
C4 C -0.0948(2) -0.1292(3) 0.41873(18) 0.0198(7) Uani 1 1 d .
C12 C -0.2350(2) 0.1939(3) 0.24495(19) 0.0217(7) Uani 1 1 d .
C1 C 0.0976(2) -0.0465(3) 0.3644(2) 0.0221(7) Uani 1 1 d .
C3 C -0.0031(3) -0.1877(3) 0.4490(2) 0.0263(7) Uani 1 1 d .
C11 C -0.3385(3) 0.1632(3) 0.26541(18) 0.0215(7) Uani 1 1 d .
H7 H -0.356(3) -0.135(3) 0.4260(18) 0.017(8) Uiso 1 1 d .
H1 H 0.166(2) -0.017(3) 0.3507(17) 0.013(8) Uiso 1 1 d .
H10 H -0.427(3) 0.043(3) 0.3363(18) 0.019(8) Uiso 1 1 d .
H12 H -0.219(2) 0.268(3) 0.2115(18) 0.016(8) Uiso 1 1 d .
H11 H -0.394(3) 0.207(3) 0.2425(19) 0.019(9) Uiso 1 1 d .
H3 H -0.008(3) -0.258(4) 0.490(2) 0.032(10) Uiso 1 1 d .
H2 H 0.158(3) -0.176(4) 0.441(2) 0.033(10) Uiso 1 1 d .
H6 H -0.207(3) -0.235(4) 0.479(2) 0.032(10) Uiso 1 1 d .

loop_
_atom_site_aniso_label
_atom_site_aniso_U_11
_atom_site_aniso_U_22
_atom_site_aniso_U_33
_atom_site_aniso_U_23
_atom_site_aniso_U_13
_atom_site_aniso_U_12
Fe1 0.0136(3) 0.0139(3) 0.0160(3) 0.000 0.0002(2) 0.000
S2 0.0192(4) 0.0212(4) 0.0206(4) 0.0025(3) -0.0014(3) -0.0003(3)
N1 0.0143(11) 0.0195(13) 0.0162(12) -0.0011(10) 0.0026(10) 0.0007(10)
N3 0.0147(12) 0.0198(14) 0.0221(14) -0.0006(11) 0.0042(10) -0.0024(10)
N2 0.0177(12) 0.0157(13) 0.0133(11) -0.0021(10) 0.0019(10) -0.0015(10)
C5 0.0174(14) 0.0194(16) 0.0124(14) -0.0018(13) 0.0017(11) -0.0019(12)
C8 0.0163(14) 0.0186(16) 0.0194(15) -0.0017(13) 0.0020(12) 0.0000(12)
C9 0.0161(14) 0.0157(16) 0.0159(14) -0.0039(12) 0.0005(11) -0.0006(12)
C13 0.0154(14) 0.0200(17) 0.0221(16) -0.0022(14) 0.0028(12) -0.0048(13)
C6 0.0211(15) 0.0232(18) 0.0207(16) 0.0034(14) 0.0061(13) -0.0036(13)
C7 0.0192(15) 0.0213(17) 0.0202(16) -0.0039(13) 0.0052(12) -0.0017(12)
C2 0.0199(16) 0.0266(19) 0.036(2) 0.0059(17) -0.0004(14) 0.0064(14)
C10 0.0147(15) 0.0232(18) 0.0247(17) -0.0053(14) 0.0063(13) -0.0028(13)
C4 0.0189(15) 0.0187(17) 0.0217(16) -0.0009(14) 0.0014(12) -0.0005(12)
C12 0.0206(15) 0.0225(16) 0.0220(16) -0.0002(15) -0.0011(13) 0.0011(13)
C1 0.0165(15) 0.0213(18) 0.0285(18) 0.0040(14) 0.0031(13) -0.0028(13)
C3 0.0237(16) 0.0281(18) 0.0270(17) 0.0089(14) 0.0001(14) 0.0012(15)
C11 0.0223(15) 0.0213(17) 0.0208(17) -0.0021(13) -0.0018(13) 0.0064(13)

loop_
_atom_type_symbol
_atom_type_description
_atom_type_scat_dispersion_real
_atom_type_scat_dispersion_imag
_atom_type_scat_source
C C 0.0033 0.0016 'International Tables Vol C Tables 4.2.6.8 and 6.1.1.4'
H H 0.0000 0.0000 'International Tables Vol C Tables 4.2.6.8 and 6.1.1.4'
N N 0.0061 0.0033 'International Tables Vol C Tables 4.2.6.8 and 6.1.1.4'
S S 0.1246 0.1234 'International Tables Vol C Tables 4.2.6.8 and 6.1.1.4'
Fe Fe 0.3463 0.8444 'International Tables Vol C Tables 4.2.6.8 and 6.1.1.4'

loop_
_geom_angle_atom_site_label_1
_geom_angle_atom_site_label_2
_geom_angle_atom_site_label_3
_geom_angle
_geom_angle_site_symmetry_1
_geom_angle_site_symmetry_3
N3 Fe1 N3 90.78(16) 3 .
N3 Fe1 N1 173.23(10) 3 3
N3 Fe1 N1 89.11(11) . 3
N3 Fe1 N1 89.11(11) 3 .
N3 Fe1 N1 173.23(10) . .
N1 Fe1 N1 91.79(15) 3 .
N3 Fe1 N2 95.13(10) 3 .
N3 Fe1 N2 90.94(10) . .
N1 Fe1 N2 91.63(10) 3 .
N1 Fe1 N2 82.33(10) . .
N3 Fe1 N2 90.94(10) 3 3
N3 Fe1 N2 95.13(10) . 3
N1 Fe1 N2 82.33(10) 3 3
N1 Fe1 N2 91.63(10) . 3
N2 Fe1 N2 171.35(15) . 3
C1 N1 C5 117.0(3) . .
C1 N1 Fe1 129.9(2) . .
C5 N1 Fe1 113.11(19) . .
C13 N3 Fe1 165.2(2) . .
C12 N2 C9 117.8(3) . .
C12 N2 Fe1 129.9(2) . .
C9 N2 Fe1 112.12(19) . .
N1 C5 C4 123.8(3) . .
N1 C5 C9 115.6(3) . .
C4 C5 C9 120.6(3) . .
C9 C8 C10 116.9(3) . .
C9 C8 C7 118.1(3) . .
C10 C8 C7 125.0(3) . .
N2 C9 C8 123.2(3) . .
N2 C9 C5 116.7(3) . .
C8 C9 C5 120.1(3) . .
N3 C13 S2 179.4(3) . .
C7 C6 C4 121.6(3) . .
C6 C7 C8 121.3(3) . .
C3 C2 C1 119.9(3) . .
C11 C10 C8 119.0(3) . .
C5 C4 C3 117.5(3) . .
C5 C4 C6 118.3(3) . .
C3 C4 C6 124.2(3) . .
N2 C12 C11 122.4(3) . .
N1 C1 C2 122.8(3) . .
C2 C3 C4 118.9(3) . .
C10 C11 C12 120.6(3) . .

loop_
_geom_bond_atom_site_label_1
_geom_bond_atom_site_label_2
_geom_bond_distance
_geom_bond_site_symmetry_2
Fe1 N3 1.953(3) 3
Fe1 N3 1.953(3) .
Fe1 N1 1.990(3) 3
Fe1 N1 1.990(3) .
Fe1 N2 2.007(2) .
Fe1 N2 2.007(2) 3
S2 C13 1.647(3) .
N1 C1 1.342(4) .
N1 C5 1.369(4) .
N3 C13 1.168(4) .
N2 C12 1.338(4) .
N2 C9 1.364(4) .
C5 C4 1.404(4) .
C5 C9 1.427(4) .
C8 C9 1.419(4) .
C8 C10 1.424(4) .
C8 C7 1.442(4) .
C6 C7 1.352(4) .
C6 C4 1.438(4) .
C2 C3 1.376(5) .
C2 C1 1.407(5) .
C10 C11 1.362(5) .
C4 C3 1.412(4) .
C12 C11 1.403(5) .
